data_4131852
loop_
_publ_author_name
'Yan, Yong'
'O'Connor, Alice E'
'Kanthasamy, Gopikkaa'
'Atkinson, George'
'Allan, David R.'
'Blake, Alexander J.'
'Schr\"oder, Martin'

_publ_section_title
;
 Unusual and Tunable Negative Linear Compressibility in the Metal-Organic
 Framework MFM-133(M) (M = Zr, Hf).
;
_journal_issue 11
_journal_name_full 'Journal of the American Chemical Society'
_journal_page_first 3952
_journal_page_last 3958
_journal_paper_doi 10.1021/jacs.7b11747
_journal_volume 140
_journal_year 2018
_chemical_formula_moiety '0.25(C184 H136 O64 Zr12)'
_chemical_formula_sum 'C46 H34 O16 Zr3'
_chemical_formula_weight 1116.39
_space_group_crystal_system tetragonal
_space_group_IT_number 128
_space_group_name_Hall '-P 4 2n'
_space_group_name_H-M_alt 'P 4/m n c'
_atom_sites_solution_hydrogens geom
_atom_sites_solution_primary direct
_audit_creation_date 2016-08-31
_audit_creation_method
;
Olex2 1.2
(compiled 2016.08.25 svn.r3337 for OlexSys, GUI svn.r5221)
;
_cell_angle_alpha 90
_cell_angle_beta 90
_cell_angle_gamma 90
_cell_formula_units_Z 4
_cell_length_a 19.1326(13)
_cell_length_b 19.1326(13)
_cell_length_c 33.039(6)
_cell_measurement_reflns_used 2032
_cell_measurement_temperature 293.15
_cell_measurement_theta_max 22.1500
_cell_measurement_theta_min 2.0500
_cell_volume 12094(2)
_computing_cell_refinement
;
CrysAlisPro, Agilent Technologies,
Version 1.171.37.34 (release 22-05-2014 CrysAlis171 .NET)
(compiled May 22 2014,16:03:01)
;
_computing_data_collection
;
CrysAlisPro, Agilent Technologies,
Version 1.171.37.34 (release 22-05-2014 CrysAlis171 .NET)
(compiled May 22 2014,16:03:01)
;
_computing_data_reduction
;
CrysAlisPro, Agilent Technologies,
Version 1.171.37.34 (release 22-05-2014 CrysAlis171 .NET)
(compiled May 22 2014,16:03:01)
;
_computing_molecular_graphics 'Olex2 (Dolomanov et al., 2009)'
_computing_publication_material 'Olex2 (Dolomanov et al., 2009)'
_computing_structure_refinement 'ShelXL (Sheldrick, 2015)'
_computing_structure_solution 'SIR2004 (Burla et al., 2007)'
_diffrn_ambient_temperature 293.15
_diffrn_detector Dectris
_diffrn_detector_area_resol_mean 5.81395
_diffrn_detector_type 'Pilatus 300K detector'
_diffrn_measured_fraction_theta_full 0.766
_diffrn_measured_fraction_theta_max 0.766
_diffrn_measurement_details
;
#__ type_ start__ end____ width___ exp.time_
  1 omega -105.00  -74.00   0.2000    0.9970
omega____ theta____ kappa____ phi______ frames
    -       20.0000   70.0000  155.7700 155

#__ type_ start__ end____ width___ exp.time_
  2 omega -105.00  -74.00   0.2000    0.9970
omega____ theta____ kappa____ phi______ frames
    -       20.0000   70.0000  -24.2300 155

#__ type_ start__ end____ width___ exp.time_
  3 omega -106.00  -66.00   0.2000    0.9970
omega____ theta____ kappa____ phi______ frames
    -      -20.0000  -70.0000 -155.7700 200

#__ type_ start__ end____ width___ exp.time_
  4 omega -106.00  -66.00   0.2000    0.9970
omega____ theta____ kappa____ phi______ frames
    -      -20.0000  -70.0000   24.2300 200

#__ type_ start__ end____ width___ exp.time_
  5 omega -150.00  -94.00   0.2000    0.9970
omega____ theta____ kappa____ phi______ frames
    -      -20.0000   70.0000  -24.2319 280

#__ type_ start__ end____ width___ exp.time_
  6 omega -150.00  -94.00   0.2000    0.9970
omega____ theta____ kappa____ phi______ frames
    -      -20.0000   70.0000  155.7681 280

#__ type_ start__ end____ width___ exp.time_
  7 omega  -96.00  -30.00   0.2000    0.9970
omega____ theta____ kappa____ phi______ frames
    -       20.0000  -70.0000   24.2300 330

#__ type_ start__ end____ width___ exp.time_
  8 omega  -96.00  -30.00   0.2000    0.9970
omega____ theta____ kappa____ phi______ frames
    -       20.0000  -70.0000 -155.7700 330
;
_diffrn_measurement_device 'k-geometry diffractometer'
_diffrn_measurement_device_type 'dectris-CrysAlisPro-abstract goniometer imported dectris images'
_diffrn_measurement_method 'oscillation method'
_diffrn_orient_matrix_UB_11 0.0016433000
_diffrn_orient_matrix_UB_12 -0.0320444000
_diffrn_orient_matrix_UB_13 -0.0094132000
_diffrn_orient_matrix_UB_21 -0.0166569000
_diffrn_orient_matrix_UB_22 0.0137336000
_diffrn_orient_matrix_UB_23 -0.0167098000
_diffrn_orient_matrix_UB_31 0.0318854000
_diffrn_orient_matrix_UB_32 0.0087772000
_diffrn_orient_matrix_UB_33 -0.0082488000
_diffrn_radiation_collimation '0.5 mm pinhole'
_diffrn_radiation_monochromator 'Si 111 double-crystal monochromator'
_diffrn_radiation_probe x-ray
_diffrn_radiation_wavelength 0.6889
_diffrn_reflns_av_R_equivalents 0.7783
_diffrn_reflns_av_unetI/netI 0.5632
_diffrn_reflns_Laue_measured_fraction_full 0.766
_diffrn_reflns_Laue_measured_fraction_max 0.766
_diffrn_reflns_limit_h_max 21
_diffrn_reflns_limit_h_min -20
_diffrn_reflns_limit_k_max 14
_diffrn_reflns_limit_k_min -14
_diffrn_reflns_limit_l_max 35
_diffrn_reflns_limit_l_min -35
_diffrn_reflns_number 24047
_diffrn_reflns_point_group_measured_fraction_full 0.766
_diffrn_reflns_point_group_measured_fraction_max 0.766
_diffrn_reflns_theta_full 22.673
_diffrn_reflns_theta_max 22.673
_diffrn_reflns_theta_min 1.886
_diffrn_source 'Synchrotron U21 undulator'
_diffrn_source_type 'Synchrotron Diamond Light Source'
_exptl_absorpt_coefficient_mu 0.259
_exptl_absorpt_correction_T_max 0.4268
_exptl_absorpt_correction_T_min 0.2487
_exptl_absorpt_correction_type multi-scan
_exptl_absorpt_process_details
;
SADABS-2014/5 (Bruker,2014/5) was used for absorption correction. 
wR2(int) was 0.1686 before and 0.1276 after correction. 
The Ratio of minimum to maximum transmission is 0.5827. 
The \l/2 correction factor is Not present.
;
_exptl_crystal_colour 'clear colourless'
_exptl_crystal_colour_lustre clear
_exptl_crystal_colour_primary colourless
_exptl_crystal_density_diffrn 0.613
_exptl_crystal_description octahedral
_exptl_crystal_F_000 2232
_exptl_crystal_size_max 0.046
_exptl_crystal_size_mid 0.046
_exptl_crystal_size_min 0.033
_refine_diff_density_max 1.664
_refine_diff_density_min -1.244
_refine_diff_density_rms 0.166
_refine_ls_extinction_method none
_refine_ls_goodness_of_fit_ref 1.296
_refine_ls_hydrogen_treatment constr
_refine_ls_matrix_type full
_refine_ls_number_parameters 75
_refine_ls_number_reflns 3486
_refine_ls_number_restraints 59
_refine_ls_restrained_S_all 1.296
_refine_ls_R_factor_all 0.3791
_refine_ls_R_factor_gt 0.2042
_refine_ls_shift/su_max 0.001
_refine_ls_shift/su_mean 0.000
_refine_ls_structure_factor_coef Fsqd
_refine_ls_weighting_details 'w=1/[\s^2^(Fo^2^)+(0.2000P)^2^] where P=(Fo^2^+2Fc^2^)/3'
_refine_ls_weighting_scheme calc
_refine_ls_wR_factor_gt 0.4157
_refine_ls_wR_factor_ref 0.5289
_reflns_Friedel_coverage 0.000
_reflns_number_gt 1070
_reflns_number_total 3486
_reflns_threshold_expression 'I > 2\s(I)'
_cod_data_source_file ZrMOF_All.cif
_cod_data_source_block 26.3kbar
_cod_original_cell_volume 12094(3)
_cod_database_code 4131852
_chemical_oxdiff_formula 'C46 H42 O16 Zr3'
_shelx_space_group_comment
;
The symmetry employed for this shelxl refinement is uniquely defined
by the following loop, which should always be used as a source of
symmetry information in preference to the above space-group names.
They are only intended as comments.
;
_reflns_odcompleteness_completeness 74.66
_reflns_odcompleteness_iscentric 1
_reflns_odcompleteness_theta 22.88
_olex2_refinement_description
;
1. Fixed Uiso
 At 1.2 times of:
  All C(H) groups
 At 1.5 times of:
  All C(H,H,H) groups
2. Restrained distances
 C7-C6 = C7-C2 = C3-C2 = C4-C3 = C5-C4 = C6-C5
 1.39 with sigma of 0.01
 C9-C8_$1 = C8_$1-C11_$1 = C12-C11_$1
 1.39 with sigma of 0.01
 C9-C10 = C13_$1-C11_$1
 1.5 with sigma of 0.01
 C2-C1 = C8-C5
 1.5 with sigma of 0.01
 C12-C12_$3
 1.5 with sigma of 0.01
3. Restrained planarity
 C1_$1, C2_$1, C3_$1, C4_$1, C5_$1, C6_$1, C7_$1, C8_$1, C11, C13
 with sigma of 0.1
 C1, C2, C3, C4, C5, C7, C6, C8, C11_$1, C13_$1
 with sigma of 0.1
 C1_$2, C2_$2, C7_$2, C6_$2, C5_$2, C4_$2, C3_$2, C8_$2, C11_$3, C13_$3
 with sigma of 0.1
 C1_$3, C2_$3, C7_$3, C6_$3, C5_$3, C4_$3, C3_$3, C8_$3, C11_$2, C13_$2
 with sigma of 0.1
 C10_$3, C9_$3, C12_$3, C12, C9, C10
 with sigma of 0.1
4. Uiso/Uaniso restraints and constraints
All non-hydrogen atoms have similar U: within 2A with sigma of 0.02 and sigma
for terminal atoms of 0.04
5. Others
 Fixed Sof: H10A(0.5) H10B(0.5) H10C(0.5)
6.a Me refined with riding coordinates:
 C10(H10A,H10B,H10C)
6.b Aromatic/amide H refined with riding coordinates:
 C3(H3), C4(H4), C7(H7), C6(H6)
6.c Idealised Me refined as rotating group:
 C13(H13A,H13B,H13C)
;
_shelx_shelxl_version_number 2014/7
_olex2_submission_special_instructions 'No special instructions were received'

loop_
_space_group_symop_operation_xyz
'x, y, z'
'-x, -y, z'
'-y, x, z'
'y, -x, z'
'-x+1/2, y+1/2, -z+1/2'
'x+1/2, -y+1/2, -z+1/2'
'y+1/2, x+1/2, -z+1/2'
'-y+1/2, -x+1/2, -z+1/2'
'-x, -y, -z'
'x, y, -z'
'y, -x, -z'
'-y, x, -z'
'x-1/2, -y-1/2, z-1/2'
'-x-1/2, y-1/2, z-1/2'
'-y-1/2, -x-1/2, z-1/2'
'y-1/2, x-1/2, z-1/2'

loop_
_atom_site_label
_atom_site_type_symbol
_atom_site_fract_x
_atom_site_fract_y
_atom_site_fract_z
_atom_site_U_iso_or_equiv
_atom_site_adp_type
_atom_site_occupancy
_atom_site_site_symmetry_order
_atom_site_calc_flag
_atom_site_refinement_flags_posn
_atom_site_refinement_flags_adp
_atom_site_refinement_flags_occupancy
_atom_site_disorder_assembly
_atom_site_disorder_group
Zr1 Zr 0.4541(2) 0.3773(2) 0.5000 0.0208(15) Uani 1 2 d S TU P . .
Zr2 Zr 0.5000 0.5000 0.42610(13) 0.0101(17) Uani 1 4 d S TU P . .
O5 O 0.4078(8) 0.5288(8) 0.3900(4) 0.077(5) Uiso 1 1 d . U . . .
O2 O 0.4385(8) 0.3261(8) 0.5611(5) 0.082(6) Uiso 1 1 d . U . . .
O4 O 0.4154(7) 0.4630(8) 0.4638(5) 0.092(6) Uiso 1 1 d . U . . .
O3 O 0.3501(13) 0.3319(13) 0.5000 0.107(9) Uiso 1 2 d S TU P . .
O1 O 0.5204(14) 0.2751(13) 0.5000 0.132(10) Uiso 1 2 d S TU P . .
C11 C 0.0844(9) 0.5252(12) 0.2767(6) 0.098(8) Uiso 1 1 d D U . . .
C3 C 0.3032(15) 0.5435(10) 0.3313(9) 0.146(10) Uiso 1 1 d D U . . .
H3 H 0.3474 0.5248 0.3269 0.176 Uiso 1 1 calc R . . . .
C12 C 0.02780(19) 0.52780(19) 0.2500 0.102(12) Uiso 1 2 d DS TU P . .
C1 C 0.3493(15) 0.5579(9) 0.4007(8) 0.104(9) Uiso 1 1 d D U . . .
C4 C 0.2603(15) 0.5465(12) 0.2974(8) 0.150(11) Uiso 1 1 d D U . . .
H4 H 0.2731 0.5335 0.2713 0.180 Uiso 1 1 calc R . . . .
C8 C 0.1340(12) 0.5788(10) 0.2795(7) 0.104(8) Uiso 1 1 d D U . . .
C13 C 0.0878(12) 0.4675(12) 0.3081(7) 0.140(12) Uiso 1 1 d D U . . .
H13A H 0.0728 0.4853 0.3338 0.210 Uiso 1 1 calc GR . . . .
H13B H 0.1350 0.4508 0.3103 0.210 Uiso 1 1 calc GR . . . .
H13C H 0.0578 0.4297 0.3001 0.210 Uiso 1 1 calc GR . . . .
C2 C 0.2897(15) 0.5645(8) 0.3711(8) 0.144(10) Uiso 1 1 d D U . . .
C5 C 0.1946(14) 0.5724(12) 0.3090(8) 0.139(10) Uiso 1 1 d D U . . .
C7 C 0.2245(16) 0.5903(12) 0.3821(9) 0.165(11) Uiso 1 1 d D U . . .
H7 H 0.2119 0.6032 0.4082 0.198 Uiso 1 1 calc R . . . .
C9 C 0.1316(12) 0.6316(12) 0.2500 0.113(12) Uiso 1 2 d DS TU P . .
C6 C 0.1806(16) 0.5943(12) 0.3486(9) 0.164(11) Uiso 1 1 d D U . . .
H6 H 0.1368 0.6139 0.3531 0.197 Uiso 1 1 calc R . . . .
C10 C 0.1871(12) 0.6871(12) 0.2500 0.124(14) Uiso 1 2 d DS TU P . .
H10A H 0.2193 0.6786 0.2717 0.187 Uiso 0.5 1 calc R . . A -1
H10B H 0.2118 0.6861 0.2247 0.187 Uiso 0.5 1 calc R . . A -1
H10C H 0.1658 0.7321 0.2535 0.187 Uiso 0.5 1 calc R . . A -1

loop_
_atom_site_aniso_label
_atom_site_aniso_U_11
_atom_site_aniso_U_22
_atom_site_aniso_U_33
_atom_site_aniso_U_23
_atom_site_aniso_U_13
_atom_site_aniso_U_12
Zr1 0.028(3) 0.019(3) 0.015(3) 0.000 0.000 -0.004(3)
Zr2 0.011(3) 0.011(3) 0.008(3) 0.000 0.000 0.000

loop_
_atom_type_symbol
_atom_type_description
_atom_type_scat_dispersion_real
_atom_type_scat_dispersion_imag
_atom_type_scat_source
C C 0.0030 0.0010 'International Tables Vol C Tables 4.2.6.8 and 6.1.1.4'
H H 0.0000 0.0000 'International Tables Vol C Tables 4.2.6.8 and 6.1.1.4'
O O 0.0110 0.0060 'International Tables Vol C Tables 4.2.6.8 and 6.1.1.4'
Zr Zr -11.6050 0.5510 'International Tables Vol C Tables 4.2.6.8 and 6.1.1.4'

loop_
_geom_angle_atom_site_label_1
_geom_angle_atom_site_label_2
_geom_angle_atom_site_label_3
_geom_angle
_geom_angle_site_symmetry_1
_geom_angle_site_symmetry_3
Zr1 Zr1 Zr1 89.999(1) 3_655 11_566
Zr2 Zr1 Zr1 59.57(4) . 3_655
Zr2 Zr1 Zr1 59.57(4) . 11_566
Zr2 Zr1 Zr1 59.56(4) 9_666 11_566
Zr2 Zr1 Zr1 59.57(4) 9_666 3_655
Zr2 Zr1 Zr2 88.49(13) 9_666 .
O2 Zr1 Zr1 107.4(4) . 3_655
O2 Zr1 Zr1 107.4(4) 10_556 3_655
O2 Zr1 Zr1 109.8(4) . 11_566
O2 Zr1 Zr1 109.8(4) 10_556 11_566
O2 Zr1 Zr2 72.6(4) 10_556 .
O2 Zr1 Zr2 72.6(4) . 9_666
O2 Zr1 Zr2 161.0(4) . .
O2 Zr1 Zr2 161.0(4) 10_556 9_666
O2 Zr1 O2 126.2(8) . 10_556
O2 Zr1 O1 73.1(5) . .
O2 Zr1 O1 73.1(5) 10_556 .
O4 Zr1 Zr1 34.5(4) 12_656 3_655
O4 Zr1 Zr1 33.6(4) . 11_566
O4 Zr1 Zr1 89.8(4) 10_556 3_655
O4 Zr1 Zr1 89.8(4) 3_655 11_566
O4 Zr1 Zr1 34.5(4) 3_655 3_655
O4 Zr1 Zr1 89.8(4) . 3_655
O4 Zr1 Zr1 33.6(4) 10_556 11_566
O4 Zr1 Zr1 89.8(4) 12_656 11_566
O4 Zr1 Zr2 35.5(4) 3_655 .
O4 Zr1 Zr2 88.6(4) 3_655 9_666
O4 Zr1 Zr2 88.6(4) 12_656 .
O4 Zr1 Zr2 35.5(4) 12_656 9_666
O4 Zr1 Zr2 87.9(4) 10_556 .
O4 Zr1 Zr2 87.9(4) . 9_666
O4 Zr1 Zr2 35.9(4) . .
O4 Zr1 Zr2 35.9(4) 10_556 9_666
O4 Zr1 O2 75.1(5) 12_656 .
O4 Zr1 O2 141.0(6) . .
O4 Zr1 O2 77.8(5) . 10_556
O4 Zr1 O2 138.8(6) 12_656 10_556
O4 Zr1 O2 77.8(5) 10_556 .
O4 Zr1 O2 138.8(6) 3_655 .
O4 Zr1 O2 75.1(5) 3_655 10_556
O4 Zr1 O2 140.9(6) 10_556 10_556
O4 Zr1 O4 108.0(8) 12_656 .
O4 Zr1 O4 71.5(8) 12_656 10_556
O4 Zr1 O4 71.5(8) 3_655 .
O4 Zr1 O4 67.2(8) . 10_556
O4 Zr1 O4 108.0(8) 3_655 10_556
O4 Zr1 O4 68.9(8) 12_656 3_655
O4 Zr1 O3 89.4(7) 10_556 .
O4 Zr1 O3 89.4(7) . .
O4 Zr1 O3 145.5(4) 12_656 .
O4 Zr1 O3 145.5(4) 3_655 .
O4 Zr1 O1 83.2(6) 3_655 .
O4 Zr1 O1 145.4(4) 10_556 .
O4 Zr1 O1 83.2(6) 12_656 .
O4 Zr1 O1 145.4(4) . .
O3 Zr1 Zr1 89.1(7) . 11_566
O3 Zr1 Zr1 179.1(7) . 3_655
O3 Zr1 Zr2 119.9(4) . 9_666
O3 Zr1 Zr2 119.9(4) . .
O3 Zr1 O2 72.9(5) . 10_556
O3 Zr1 O2 72.9(5) . .
O3 Zr1 O1 99.4(9) . .
O1 Zr1 Zr1 81.6(7) . 3_655
O1 Zr1 Zr1 171.6(7) . 11_566
O1 Zr1 Zr2 115.3(4) . 9_666
O1 Zr1 Zr2 115.3(4) . .
Zr1 Zr2 Zr1 91.51(13) 3_655 11_566
Zr1 Zr2 Zr1 60.87(8) 9_666 3_655
Zr1 Zr2 Zr1 91.51(13) 9_666 .
Zr1 Zr2 Zr1 60.87(8) 3_655 .
Zr1 Zr2 Zr1 60.87(8) 9_666 11_566
Zr1 Zr2 Zr1 60.87(8) 11_566 .
O5 Zr2 Zr1 114.3(4) 4_565 3_655
O5 Zr2 Zr1 110.2(4) . .
O5 Zr2 Zr1 168.3(4) 2_665 11_566
O5 Zr2 Zr1 168.3(4) . 3_655
O5 Zr2 Zr1 110.2(4) 4_565 11_566
O5 Zr2 Zr1 114.3(4) 2_665 .
O5 Zr2 Zr1 110.2(4) 2_665 9_666
O5 Zr2 Zr1 77.1(4) 2_665 3_655
O5 Zr2 Zr1 114.3(4) 3_655 11_566
O5 Zr2 Zr1 77.1(4) 3_655 .
O5 Zr2 Zr1 110.2(4) 3_655 3_655
O5 Zr2 Zr1 168.3(4) 3_655 9_666
O5 Zr2 Zr1 77.1(4) . 11_566
O5 Zr2 Zr1 114.3(4) . 9_666
O5 Zr2 Zr1 77.1(4) 4_565 9_666
O5 Zr2 Zr1 168.3(4) 4_565 .
O5 Zr2 O5 72.9(4) . 3_655
O5 Zr2 O5 72.9(4) 3_655 2_665
O5 Zr2 O5 72.9(4) 4_565 2_665
O5 Zr2 O5 114.3(8) 3_655 4_565
O5 Zr2 O5 114.3(8) . 2_665
O5 Zr2 O5 72.9(4) . 4_565
O4 Zr2 Zr1 36.0(4) 3_655 3_655
O4 Zr2 Zr1 90.3(4) 2_665 .
O4 Zr2 Zr1 91.1(4) . 3_655
O4 Zr2 Zr1 36.0(4) . .
O4 Zr2 Zr1 34.7(4) 3_655 .
O4 Zr2 Zr1 90.3(4) 4_565 3_655
O4 Zr2 Zr1 90.3(4) . 9_666
O4 Zr2 Zr1 36.0(4) 2_665 9_666
O4 Zr2 Zr1 91.1(4) 3_655 9_666
O4 Zr2 Zr1 91.1(4) 4_565 .
O4 Zr2 Zr1 90.3(4) 3_655 11_566
O4 Zr2 Zr1 34.7(4) . 11_566
O4 Zr2 Zr1 91.1(4) 2_665 11_566
O4 Zr2 Zr1 34.7(4) 2_665 3_655
O4 Zr2 Zr1 34.7(4) 4_565 9_666
O4 Zr2 Zr1 36.0(4) 4_565 11_566
O4 Zr2 O5 78.1(5) 4_565 4_565
O4 Zr2 O5 78.1(5) 3_655 3_655
O4 Zr2 O5 146.2(6) 2_665 .
O4 Zr2 O5 146.2(6) . 2_665
O4 Zr2 O5 78.1(5) . .
O4 Zr2 O5 82.1(6) . 3_655
O4 Zr2 O5 82.1(6) 3_655 2_665
O4 Zr2 O5 146.2(6) 3_655 4_565
O4 Zr2 O5 139.7(5) 3_655 .
O4 Zr2 O5 139.7(5) 4_565 2_665
O4 Zr2 O5 139.7(5) . 4_565
O4 Zr2 O5 82.1(6) 2_665 4_565
O4 Zr2 O5 82.1(6) 4_565 .
O4 Zr2 O5 146.2(6) 4_565 3_655
O4 Zr2 O5 78.1(5) 2_665 2_665
O4 Zr2 O5 139.7(5) 2_665 3_655
O4 Zr2 O4 109.7(8) . 2_665
O4 Zr2 O4 109.7(8) 4_565 3_655
O4 Zr2 O4 70.6(4) . 4_565
O4 Zr2 O4 70.6(4) 2_665 3_655
O4 Zr2 O4 70.6(4) . 3_655
O4 Zr2 O4 70.6(4) 2_665 4_565
C1 O5 Zr2 130.7(16) . .
C1 O2 Zr1 133.7(16) 12_656 .
Zr1 O4 Zr1 111.9(7) 11_566 .
Zr1 O4 Zr2 109.8(7) 11_566 .
Zr2 O4 Zr1 108.1(6) . .
C12 C11 C13 119.4(15) . .
C8 C11 C12 122.8(19) . .
C8 C11 C13 117.3(14) . .
C4 C3 H3 115.2 . .
C4 C3 C2 130(3) . .
C2 C3 H3 115.2 . .
C11 C12 C11 116.9(18) . 7_455
C11 C12 C12 121.5(9) . 2_565
C11 C12 C12 121.5(9) 7_455 2_565
O5 C1 O2 124(2) . 11_566
O5 C1 C2 121(3) . .
O2 C1 C2 111(3) 11_566 .
C3 C4 H4 125.6 . .
C3 C4 C5 109(3) . .
C5 C4 H4 125.6 . .
C11 C8 C5 120.1(15) . .
C11 C8 C9 117(3) . .
C9 C8 C5 121.8(18) . .
C11 C13 H13A 109.5 . .
C11 C13 H13B 109.5 . .
C11 C13 H13C 109.5 . .
H13A C13 H13B 109.5 . .
H13A C13 H13C 109.5 . .
H13B C13 H13C 109.5 . .
C3 C2 C1 116(3) . .
C7 C2 C3 121(3) . .
C7 C2 C1 123(3) . .
C4 C5 C8 123(3) . .
C6 C5 C4 122(3) . .
C6 C5 C8 115(3) . .
C2 C7 H7 124.6 . .
C6 C7 C2 111(3) . .
C6 C7 H7 124.6 . .
C8 C9 C8 122(3) 7_455 .
C8 C9 C10 119.1(16) . .
C8 C9 C10 119.1(16) 7_455 .
C5 C6 H6 116.2 . .
C7 C6 C5 128(3) . .
C7 C6 H6 116.2 . .
C9 C10 H10A 109.5 . .
C9 C10 H10B 109.5 . .
C9 C10 H10C 109.5 . .
H10A C10 H10B 109.5 . .
H10A C10 H10C 109.5 . .
H10B C10 H10C 109.5 . .

loop_
_geom_bond_atom_site_label_1
_geom_bond_atom_site_label_2
_geom_bond_distance
_geom_bond_site_symmetry_2
Zr1 Zr1 3.545(5) 11_566
Zr1 Zr1 3.545(5) 3_655
Zr1 Zr2 3.499(4) 9_666
Zr1 Zr2 3.499(4) .
Zr1 O2 2.263(15) 10_556
Zr1 O2 2.263(15) .
Zr1 O4 2.115(15) 3_655
Zr1 O4 2.115(15) 12_656
Zr1 O4 2.162(15) .
Zr1 O4 2.162(15) 10_556
Zr1 O3 2.17(2) .
Zr1 O1 2.33(3) .
Zr2 Zr1 3.499(4) 9_666
Zr2 Zr1 3.499(4) 3_655
Zr2 Zr1 3.499(4) 11_566
Zr2 O5 2.199(15) 2_665
Zr2 O5 2.199(15) 3_655
Zr2 O5 2.199(15) 4_565
Zr2 O5 2.199(15) .
Zr2 O4 2.161(15) 4_565
Zr2 O4 2.161(15) 2_665
Zr2 O4 2.161(15) 3_655
Zr2 O4 2.161(15) .
O5 C1 1.30(3) .
O2 C1 1.34(3) 12_656
O4 Zr1 2.115(15) 11_566
C11 C12 1.399(9) .
C11 C8 1.399(10) .
C11 C13 1.516(10) .
C3 H3 0.9300 .
C3 C4 1.390(10) .
C3 C2 1.397(10) .
C12 C11 1.399(9) 7_455
C12 C12 1.504(10) 2_565
C1 O2 1.34(3) 11_566
C1 C2 1.508(10) .
C4 H4 0.9300 .
C4 C5 1.405(10) .
C8 C5 1.518(10) .
C8 C9 1.406(9) .
C13 H13A 0.9600 .
C13 H13B 0.9600 .
C13 H13C 0.9600 .
C2 C7 1.390(10) .
C5 C6 1.400(10) .
C7 H7 0.9300 .
C7 C6 1.390(10) .
C9 C8 1.406(9) 7_455
C9 C10 1.502(10) .
C6 H6 0.9300 .
C10 H10A 0.9600 .
C10 H10B 0.9600 .
C10 H10C 0.9600 .

loop_
_geom_torsion_atom_site_label_1
_geom_torsion_atom_site_label_2
_geom_torsion_atom_site_label_3
_geom_torsion_atom_site_label_4
_geom_torsion
_geom_torsion_site_symmetry_1
_geom_torsion_site_symmetry_4
Zr2 O5 C1 O2 -17(3) . 11_566
Zr2 O5 C1 C2 -172.3(7) . .
O5 C1 C2 C3 -5.4(14) . .
O5 C1 C2 C7 174.9(16) . .
O2 C1 C2 C3 -163.7(16) 11_566 .
O2 C1 C2 C7 16.7(14) 11_566 .
C11 C8 C5 C4 95(3) . .
C11 C8 C5 C6 -85(3) . .
C11 C8 C9 C8 4.5(17) . 7_455
C11 C8 C9 C10 -175.5(17) . .
C3 C4 C5 C8 -176.8(16) . .
C3 C4 C5 C6 3(3) . .
C3 C2 C7 C6 -2.9(17) . .
C12 C11 C8 C5 -179(2) . .
C12 C11 C8 C9 -10(3) . .
C1 C2 C7 C6 176.7(11) . .
C4 C3 C2 C1 -176.7(14) . .
C4 C3 C2 C7 3(2) . .
C4 C5 C6 C7 -5(4) . .
C8 C11 C12 C11 4.9(18) . 7_455
C8 C11 C12 C12 -175.1(18) . 2_565
C8 C5 C6 C7 175.6(18) . .
C13 C11 C12 C11 176(3) . 7_455
C13 C11 C12 C12 -4(3) . 2_565
C13 C11 C8 C5 9(4) . .
C13 C11 C8 C9 179(2) . .
C2 C3 C4 C5 -3(3) . .
C2 C7 C6 C5 4(3) . .
C5 C8 C9 C8 174(3) . 7_455
C5 C8 C9 C10 -6(3) . .
C9 C8 C5 C4 -75(3) . .
C9 C8 C5 C6 105(2) . .
